data_4336618
loop_
_publ_author_name
'Nian-Tzu Suen'
'Svilen Bobev'

_publ_section_title
;
 Synthesis and Structural Characterization of RE7Zn21Tt2 (RE = La-Nd; Tt =
 Ge, Sn, and Pb): New Structure Type Among the Polar Intermetallic Phases
;
_journal_name_full 'Inorganic Chemistry'
_journal_page_first 12731
_journal_page_last 12740
_journal_paper_doi 10.1021/ic4019844
_journal_volume 52
_journal_year 2013
_chemical_formula_moiety Pr7Zn21.05Sn1.95
_chemical_formula_sum 'Pr7 Sn1.95 Zn21.05'
_chemical_formula_weight 2594.12
_chemical_name_systematic
; 
 ? 
;
_space_group_IT_number 55
_symmetry_cell_setting orthorhombic
_symmetry_space_group_name_Hall '-P 2 2ab'
_symmetry_space_group_name_H-M 'P b a m'
_atom_sites_solution_primary direct
_atom_sites_solution_secondary difmap
_audit_creation_method SHELXL-97
_cell_angle_alpha 90.00
_cell_angle_beta 90.00
_cell_angle_gamma 90.00
_cell_formula_units_Z 2
_cell_length_a 15.5913(8)
_cell_length_b 17.266(3)
_cell_length_c 4.481(3)
_cell_measurement_reflns_used 773
_cell_measurement_temperature 200(2)
_cell_measurement_theta_max 28.41
_cell_measurement_theta_min 6.56
_cell_volume 1206.3(8)
_computing_cell_refinement 'Bruker SAINT'
_computing_data_collection 'Bruker APEX2'
_computing_data_reduction 'Bruker SAINT'
_computing_molecular_graphics 'Bruker SHELXTL'
_computing_publication_material 'Bruker SHELXTL'
_computing_structure_refinement 'SHELXL-97 (Sheldrick, 2008)'
_computing_structure_solution 'SHELXS-97 (Sheldrick, 2008)'
_diffrn_ambient_temperature 200(2)
_diffrn_measured_fraction_theta_full 0.999
_diffrn_measured_fraction_theta_max 0.999
_diffrn_measurement_device_type 'Bruker APEX-II CCD'
_diffrn_measurement_method '\f and \w scans'
_diffrn_radiation_monochromator graphite
_diffrn_radiation_source 'fine-focus sealed tube'
_diffrn_radiation_type MoK\a
_diffrn_radiation_wavelength 0.71073
_diffrn_reflns_av_R_equivalents 0.1147
_diffrn_reflns_av_sigmaI/netI 0.0549
_diffrn_reflns_limit_h_max 19
_diffrn_reflns_limit_h_min -19
_diffrn_reflns_limit_k_max 21
_diffrn_reflns_limit_k_min -21
_diffrn_reflns_limit_l_max 5
_diffrn_reflns_limit_l_min -5
_diffrn_reflns_number 12659
_diffrn_reflns_theta_full 26.37
_diffrn_reflns_theta_max 26.37
_diffrn_reflns_theta_min 1.76
_exptl_absorpt_coefficient_mu 36.237
_exptl_absorpt_correction_T_max 0.3251
_exptl_absorpt_correction_T_min 0.2645
_exptl_absorpt_correction_type multi-scan
_exptl_crystal_colour silver
_exptl_crystal_density_diffrn 7.142
_exptl_crystal_description irregular
_exptl_crystal_F_000 2284
_exptl_crystal_size_max 0.05
_exptl_crystal_size_mid 0.04
_exptl_crystal_size_min 0.04
_refine_diff_density_max 2.503
_refine_diff_density_min -2.496
_refine_diff_density_rms 0.492
_refine_ls_extinction_coef 0.00020(2)
_refine_ls_extinction_expression Fc^*^=kFc[1+0.001xFc^2^\l^3^/sin(2\q)]^-1/4^
_refine_ls_extinction_method SHELXL
_refine_ls_goodness_of_fit_ref 1.062
_refine_ls_matrix_type full
_refine_ls_number_parameters 95
_refine_ls_number_reflns 1408
_refine_ls_number_restraints 0
_refine_ls_restrained_S_all 1.062
_refine_ls_R_factor_all 0.0606
_refine_ls_R_factor_gt 0.0374
_refine_ls_shift/su_max 0.000
_refine_ls_shift/su_mean 0.000
_refine_ls_structure_factor_coef Fsqd
_refine_ls_weighting_details 'calc w=1/[\s^2^(Fo^2^)+(0.0176P)^2^+0.0000P] where P=(Fo^2^+2Fc^2^)/3'
_refine_ls_weighting_scheme calc
_refine_ls_wR_factor_gt 0.0592
_refine_ls_wR_factor_ref 0.0663
_reflns_number_gt 1036
_reflns_number_total 1408
_reflns_threshold_expression >2sigma(I)
_cod_data_source_file ic4019844_si_002_06.cif
_cod_data_source_block PrZnSn
_cod_database_code 4336618

loop_
_symmetry_equiv_pos_as_xyz
'x, y, z'
'-x, -y, z'
'-x+1/2, y+1/2, -z'
'x+1/2, -y+1/2, -z'
'-x, -y, -z'
'x, y, -z'
'x-1/2, -y-1/2, z'
'-x-1/2, y-1/2, z'

loop_
_atom_site_label
_atom_site_type_symbol
_atom_site_fract_x
_atom_site_fract_y
_atom_site_fract_z
_atom_site_U_iso_or_equiv
_atom_site_adp_type
_atom_site_occupancy
_atom_site_symmetry_multiplicity
_atom_site_calc_flag
_atom_site_refinement_flags
Pr1 Pr 0.16848(6) 0.18073(5) 0.5000 0.0057(2) Uani 1 2 d S
Pr2 Pr 0.41560(6) 0.25484(6) 0.5000 0.0084(2) Uani 1 2 d S
Pr3 Pr 0.16292(6) 0.45504(5) 0.0000 0.0056(2) Uani 1 2 d S
Pr4 Pr 0.0000 0.0000 0.5000 0.0070(3) Uani 1 4 d S
Sn1 Sn 0.01899(7) 0.14173(7) 0.0000 0.0062(4) Uani 0.976(13) 2 d SP
Zn1 Zn 0.01899(7) 0.14173(7) 0.0000 0.0062(4) Uani 0.024(13) 2 d SP
Zn2 Zn 0.07319(13) 0.35998(12) 0.5000 0.0116(5) Uani 1 2 d S
Zn3 Zn 0.24776(13) 0.35334(12) 0.5000 0.0107(5) Uani 1 2 d S
Zn4 Zn 0.29847(13) 0.49264(12) 0.5000 0.0105(5) Uani 1 2 d S
Zn5 Zn 0.35183(13) 0.07911(12) 0.5000 0.0115(5) Uani 1 2 d S
Zn6 Zn 0.07859(13) 0.28779(11) 0.0000 0.0086(4) Uani 1 2 d S
Zn7 Zn 0.15839(13) 0.05054(11) 0.0000 0.0083(4) Uani 1 2 d S
Zn8 Zn 0.25679(12) 0.28080(11) 0.0000 0.0071(4) Uani 1 2 d S
Zn9 Zn 0.30555(12) 0.14123(11) 0.0000 0.0066(4) Uani 1 2 d S
Zn10 Zn 0.35593(12) 0.40190(12) 0.0000 0.0100(5) Uani 1 2 d S
Zn11 Zn 0.46627(13) 0.09773(12) 0.0000 0.0107(5) Uani 1 2 d S
Zn12 Zn 0.0000 0.5000 0.5000 0.0108(6) Uani 1 4 d S

loop_
_atom_site_aniso_label
_atom_site_aniso_U_11
_atom_site_aniso_U_22
_atom_site_aniso_U_33
_atom_site_aniso_U_23
_atom_site_aniso_U_13
_atom_site_aniso_U_12
Pr1 0.0071(5) 0.0062(5) 0.0038(4) 0.000 0.000 -0.0004(4)
Pr2 0.0057(5) 0.0122(5) 0.0073(5) 0.000 0.000 -0.0024(4)
Pr3 0.0061(5) 0.0061(5) 0.0047(4) 0.000 0.000 0.0003(4)
Pr4 0.0077(7) 0.0070(7) 0.0062(6) 0.000 0.000 -0.0025(6)
Sn1 0.0075(7) 0.0047(7) 0.0065(6) 0.000 0.000 0.0000(5)
Zn1 0.0075(7) 0.0047(7) 0.0065(6) 0.000 0.000 0.0000(5)
Zn2 0.0153(11) 0.0119(12) 0.0078(11) 0.000 0.000 -0.0024(9)
Zn3 0.0174(12) 0.0072(11) 0.0075(11) 0.000 0.000 0.0025(9)
Zn4 0.0113(10) 0.0146(12) 0.0056(10) 0.000 0.000 -0.0011(9)
Zn5 0.0188(12) 0.0100(11) 0.0056(10) 0.000 0.000 0.0013(9)
Zn6 0.0111(10) 0.0063(11) 0.0084(10) 0.000 0.000 0.0010(8)
Zn7 0.0101(10) 0.0091(11) 0.0056(10) 0.000 0.000 0.0015(9)
Zn8 0.0094(10) 0.0057(10) 0.0063(10) 0.000 0.000 -0.0007(9)
Zn9 0.0052(10) 0.0085(11) 0.0060(10) 0.000 0.000 0.0018(8)
Zn10 0.0087(11) 0.0078(11) 0.0133(11) 0.000 0.000 0.0009(9)
Zn11 0.0087(11) 0.0123(12) 0.0110(11) 0.000 0.000 -0.0016(9)
Zn12 0.0113(15) 0.0125(16) 0.0085(14) 0.000 0.000 -0.0003(13)

loop_
_atom_type_symbol
_atom_type_description
_atom_type_scat_dispersion_real
_atom_type_scat_dispersion_imag
_atom_type_scat_source
Zn Zn 0.2839 1.4301 'International Tables Vol C Tables 4.2.6.8 and 6.1.1.4'
Sn Sn -0.6537 1.4246 'International Tables Vol C Tables 4.2.6.8 and 6.1.1.4'
Pr Pr -0.2180 2.8214 'International Tables Vol C Tables 4.2.6.8 and 6.1.1.4'

loop_
_geom_angle_atom_site_label_1
_geom_angle_atom_site_label_2
_geom_angle_atom_site_label_3
_geom_angle
_geom_angle_site_symmetry_1
_geom_angle_site_symmetry_3
Zn8 Pr1 Zn8 90.80(7) 1_556 .
Zn8 Pr1 Zn9 47.15(5) 1_556 1_556
Zn8 Pr1 Zn9 109.05(6) . 1_556
Zn8 Pr1 Zn9 109.05(6) 1_556 .
Zn8 Pr1 Zn9 47.15(5) . .
Zn9 Pr1 Zn9 89.93(7) 1_556 .
Zn8 Pr1 Zn7 84.72(5) 1_556 1_556
Zn8 Pr1 Zn7 155.80(6) . 1_556
Zn9 Pr1 Zn7 51.90(5) 1_556 1_556
Zn9 Pr1 Zn7 112.30(6) . 1_556
Zn8 Pr1 Zn7 155.80(6) 1_556 .
Zn8 Pr1 Zn7 84.72(5) . .
Zn9 Pr1 Zn7 112.30(6) 1_556 .
Zn9 Pr1 Zn7 51.90(5) . .
Zn7 Pr1 Zn7 89.67(7) 1_556 .
Zn8 Pr1 Zn6 111.72(6) 1_556 .
Zn8 Pr1 Zn6 51.74(5) . .
Zn9 Pr1 Zn6 155.11(6) 1_556 .
Zn9 Pr1 Zn6 85.71(5) . .
Zn7 Pr1 Zn6 150.90(6) 1_556 .
Zn7 Pr1 Zn6 83.92(5) . .
Zn8 Pr1 Zn6 51.74(5) 1_556 1_556
Zn8 Pr1 Zn6 111.72(6) . 1_556
Zn9 Pr1 Zn6 85.71(5) 1_556 1_556
Zn9 Pr1 Zn6 155.11(6) . 1_556
Zn7 Pr1 Zn6 83.92(5) 1_556 1_556
Zn7 Pr1 Zn6 150.90(6) . 1_556
Zn6 Pr1 Zn6 88.01(7) . 1_556
Zn8 Pr1 Zn3 47.56(4) 1_556 .
Zn8 Pr1 Zn3 47.56(4) . .
Zn9 Pr1 Zn3 86.58(5) 1_556 .
Zn9 Pr1 Zn3 86.58(5) . .
Zn7 Pr1 Zn3 132.25(4) 1_556 .
Zn7 Pr1 Zn3 132.25(4) . .
Zn6 Pr1 Zn3 68.72(5) . .
Zn6 Pr1 Zn3 68.72(5) 1_556 .
Zn8 Pr1 Zn4 118.28(5) 1_556 3_546
Zn8 Pr1 Zn4 118.28(5) . 3_546
Zn9 Pr1 Zn4 71.45(5) 1_556 3_546
Zn9 Pr1 Zn4 71.45(5) . 3_546
Zn7 Pr1 Zn4 46.30(3) 1_556 3_546
Zn7 Pr1 Zn4 46.30(3) . 3_546
Zn6 Pr1 Zn4 129.36(4) . 3_546
Zn6 Pr1 Zn4 129.36(4) 1_556 3_546
Zn3 Pr1 Zn4 148.46(6) . 3_546
Zn8 Pr1 Zn1 86.43(5) 1_556 1_556
Zn8 Pr1 Zn1 154.68(5) . 1_556
Zn9 Pr1 Zn1 87.27(4) 1_556 1_556
Zn9 Pr1 Zn1 155.69(5) . 1_556
Zn7 Pr1 Zn1 48.89(4) 1_556 1_556
Zn7 Pr1 Zn1 107.41(5) . 1_556
Zn6 Pr1 Zn1 106.35(5) . 1_556
Zn6 Pr1 Zn1 48.62(4) 1_556 1_556
Zn3 Pr1 Zn1 117.31(4) . 1_556
Zn4 Pr1 Zn1 84.79(4) 3_546 1_556
Zn8 Pr1 Sn1 86.43(5) 1_556 1_556
Zn8 Pr1 Sn1 154.68(5) . 1_556
Zn9 Pr1 Sn1 87.27(4) 1_556 1_556
Zn9 Pr1 Sn1 155.69(5) . 1_556
Zn7 Pr1 Sn1 48.89(4) 1_556 1_556
Zn7 Pr1 Sn1 107.41(5) . 1_556
Zn6 Pr1 Sn1 106.35(5) . 1_556
Zn6 Pr1 Sn1 48.62(4) 1_556 1_556
Zn3 Pr1 Sn1 117.31(4) . 1_556
Zn4 Pr1 Sn1 84.79(4) 3_546 1_556
Zn1 Pr1 Sn1 0.00(5) 1_556 1_556
Zn3 Pr2 Zn2 174.12(6) . 7_665
Zn3 Pr2 Zn5 104.88(6) . .
Zn2 Pr2 Zn5 69.25(6) 7_665 .
Zn3 Pr2 Zn1 96.61(4) . 7_666
Zn2 Pr2 Zn1 87.68(4) 7_665 7_666
Zn5 Pr2 Zn1 131.98(3) . 7_666
Zn3 Pr2 Sn1 96.61(4) . 7_666
Zn2 Pr2 Sn1 87.68(4) 7_665 7_666
Zn5 Pr2 Sn1 131.98(3) . 7_666
Zn1 Pr2 Sn1 0.00(3) 7_666 7_666
Zn3 Pr2 Zn1 96.61(4) . 7_665
Zn2 Pr2 Zn1 87.68(4) 7_665 7_665
Zn5 Pr2 Zn1 131.98(3) . 7_665
Zn1 Pr2 Zn1 85.92(5) 7_666 7_665
Sn1 Pr2 Zn1 85.92(5) 7_666 7_665
Zn3 Pr2 Sn1 96.61(4) . 7_665
Zn2 Pr2 Sn1 87.68(4) 7_665 7_665
Zn5 Pr2 Sn1 131.98(3) . 7_665
Zn1 Pr2 Sn1 85.92(5) 7_666 7_665
Sn1 Pr2 Sn1 85.92(5) 7_666 7_665
Zn1 Pr2 Sn1 0.00(3) 7_665 7_665
Zn3 Pr2 Zn8 46.47(4) . 1_556
Zn2 Pr2 Zn8 130.96(4) 7_665 1_556
Zn5 Pr2 Zn8 84.12(5) . 1_556
Zn1 Pr2 Zn8 80.50(4) 7_666 1_556
Sn1 Pr2 Zn8 80.50(4) 7_666 1_556
Zn1 Pr2 Zn8 137.84(5) 7_665 1_556
Sn1 Pr2 Zn8 137.84(5) 7_665 1_556
Zn3 Pr2 Zn8 46.47(4) . .
Zn2 Pr2 Zn8 130.96(4) 7_665 .
Zn5 Pr2 Zn8 84.12(5) . .
Zn1 Pr2 Zn8 137.84(5) 7_666 .
Sn1 Pr2 Zn8 137.84(5) 7_666 .
Zn1 Pr2 Zn8 80.50(4) 7_665 .
Sn1 Pr2 Zn8 80.50(4) 7_665 .
Zn8 Pr2 Zn8 83.36(6) 1_556 .
Zn3 Pr2 Zn9 83.82(5) . 1_556
Zn2 Pr2 Zn9 91.73(5) 7_665 1_556
Zn5 Pr2 Zn9 45.75(4) . 1_556
Zn1 Pr2 Zn9 96.35(4) 7_666 1_556
Sn1 Pr2 Zn9 96.35(4) 7_666 1_556
Zn1 Pr2 Zn9 177.63(4) 7_665 1_556
Sn1 Pr2 Zn9 177.63(4) 7_665 1_556
Zn8 Pr2 Zn9 43.57(5) 1_556 1_556
Zn8 Pr2 Zn9 98.19(5) . 1_556
Zn3 Pr2 Zn9 83.82(5) . .
Zn2 Pr2 Zn9 91.73(5) 7_665 .
Zn5 Pr2 Zn9 45.75(4) . .
Zn1 Pr2 Zn9 177.63(4) 7_666 .
Sn1 Pr2 Zn9 177.63(4) 7_666 .
Zn1 Pr2 Zn9 96.35(4) 7_665 .
Sn1 Pr2 Zn9 96.35(4) 7_665 .
Zn8 Pr2 Zn9 98.19(5) 1_556 .
Zn8 Pr2 Zn9 43.57(5) . .
Zn9 Pr2 Zn9 81.37(6) 1_556 .
Zn3 Pr2 Zn6 136.91(3) . 7_666
Zn2 Pr2 Zn6 45.27(4) 7_665 7_666
Zn5 Pr2 Zn6 91.52(5) . 7_666
Zn1 Pr2 Zn6 46.81(4) 7_666 7_666
Sn1 Pr2 Zn6 46.81(4) 7_666 7_666
Zn1 Pr2 Zn6 101.33(5) 7_665 7_666
Sn1 Pr2 Zn6 101.33(5) 7_665 7_666
Zn8 Pr2 Zn6 97.88(5) 1_556 7_666
Zn8 Pr2 Zn6 175.33(6) . 7_666
Zn9 Pr2 Zn6 79.83(5) 1_556 7_666
Zn9 Pr2 Zn6 131.76(6) . 7_666
Zn5 Pr3 Zn5 92.24(7) 3_556 3
Zn5 Pr3 Zn2 79.12(6) 3_556 .
Zn5 Pr3 Zn2 148.19(6) 3 .
Zn5 Pr3 Zn2 148.19(6) 3_556 1_554
Zn5 Pr3 Zn2 79.12(6) 3 1_554
Zn2 Pr3 Zn2 92.18(7) . 1_554
Zn5 Pr3 Zn3 158.62(6) 3_556 1_554
Zn5 Pr3 Zn3 84.39(5) 3 1_554
Zn2 Pr3 Zn3 114.11(6) . 1_554
Zn2 Pr3 Zn3 51.69(5) 1_554 1_554
Zn5 Pr3 Zn3 84.39(5) 3_556 .
Zn5 Pr3 Zn3 158.62(6) 3 .
Zn2 Pr3 Zn3 51.69(5) . .
Zn2 Pr3 Zn3 114.11(6) 1_554 .
Zn3 Pr3 Zn3 91.09(7) 1_554 .
Zn5 Pr3 Zn10 105.77(5) 3_556 .
Zn5 Pr3 Zn10 105.77(5) 3 .
Zn2 Pr3 Zn10 106.04(5) . .
Zn2 Pr3 Zn10 106.04(5) 1_554 .
Zn3 Pr3 Zn10 55.51(4) 1_554 .
Zn3 Pr3 Zn10 55.51(4) . .
Zn5 Pr3 Zn4 114.87(6) 3_556 1_554
Zn5 Pr3 Zn4 52.73(5) 3 1_554
Zn2 Pr3 Zn4 157.48(6) . 1_554
Zn2 Pr3 Zn4 84.15(5) 1_554 1_554
Zn3 Pr3 Zn4 47.50(5) 1_554 1_554
Zn3 Pr3 Zn4 109.91(6) . 1_554
Zn10 Pr3 Zn4 54.40(4) . 1_554
Zn5 Pr3 Zn4 52.73(5) 3_556 .
Zn5 Pr3 Zn4 114.87(6) 3 .
Zn2 Pr3 Zn4 84.15(5) . .
Zn2 Pr3 Zn4 157.47(6) 1_554 .
Zn3 Pr3 Zn4 109.91(6) 1_554 .
Zn3 Pr3 Zn4 47.50(5) . .
Zn10 Pr3 Zn4 54.40(4) . .
Zn4 Pr3 Zn4 90.77(7) 1_554 .
Zn5 Pr3 Zn6 126.63(4) 3_556 .
Zn5 Pr3 Zn6 126.63(4) 3 .
Zn2 Pr3 Zn6 48.18(4) . .
Zn2 Pr3 Zn6 48.18(4) 1_554 .
Zn3 Pr3 Zn6 70.46(5) 1_554 .
Zn3 Pr3 Zn6 70.46(5) . .
Zn10 Pr3 Zn6 97.52(6) . .
Zn4 Pr3 Zn6 117.77(5) 1_554 .
Zn4 Pr3 Zn6 117.77(5) . .
Zn5 Pr3 Zn11 54.52(4) 3_556 3
Zn5 Pr3 Zn11 54.52(4) 3 3
Zn2 Pr3 Zn11 97.11(5) . 3
Zn2 Pr3 Zn11 97.12(5) 1_554 3
Zn3 Pr3 Zn11 134.41(3) 1_554 3
Zn3 Pr3 Zn11 134.41(3) . 3
Zn10 Pr3 Zn11 146.23(6) . 3
Zn4 Pr3 Zn11 105.39(5) 1_554 3
Zn4 Pr3 Zn11 105.39(5) . 3
Zn6 Pr3 Zn11 116.25(6) . 3
Zn5 Pr3 Zn11 97.20(5) 3_556 7_565
Zn5 Pr3 Zn11 97.20(5) 3 7_565
Zn2 Pr3 Zn11 54.44(4) . 7_565
Zn2 Pr3 Zn11 54.44(4) 1_554 7_565
Zn3 Pr3 Zn11 104.16(5) 1_554 7_565
Zn3 Pr3 Zn11 104.16(5) . 7_565
Zn10 Pr3 Zn11 146.49(6) . 7_565
Zn4 Pr3 Zn11 134.61(3) 1_554 7_565
Zn4 Pr3 Zn11 134.62(3) . 7_565
Zn6 Pr3 Zn11 48.97(5) . 7_565
Zn11 Pr3 Zn11 67.28(6) 3 7_565
Zn4 Pr4 Zn4 180.0 7_565 3_546
Zn4 Pr4 Zn1 86.61(4) 7_565 5
Zn4 Pr4 Zn1 93.39(4) 3_546 5
Zn4 Pr4 Zn1 93.39(4) 7_565 1_556
Zn4 Pr4 Zn1 86.61(4) 3_546 1_556
Zn1 Pr4 Zn1 180.00(4) 5 1_556
Zn4 Pr4 Sn1 86.61(4) 7_565 5
Zn4 Pr4 Sn1 93.39(4) 3_546 5
Zn1 Pr4 Sn1 0.00(3) 5 5
Zn1 Pr4 Sn1 180.0 1_556 5
Zn4 Pr4 Sn1 93.39(4) 7_565 1_556
Zn4 Pr4 Sn1 86.61(4) 3_546 1_556
Zn1 Pr4 Sn1 180.00(4) 5 1_556
Zn1 Pr4 Sn1 0.00(3) 1_556 1_556
Sn1 Pr4 Sn1 180.00(4) 5 1_556
Zn4 Pr4 Zn1 86.61(4) 7_565 5_556
Zn4 Pr4 Zn1 93.39(4) 3_546 5_556
Zn1 Pr4 Zn1 84.54(5) 5 5_556
Zn1 Pr4 Zn1 95.46(5) 1_556 5_556
Sn1 Pr4 Zn1 84.54(5) 5 5_556
Sn1 Pr4 Zn1 95.46(5) 1_556 5_556
Zn4 Pr4 Sn1 86.61(4) 7_565 5_556
Zn4 Pr4 Sn1 93.39(4) 3_546 5_556
Zn1 Pr4 Sn1 84.54(5) 5 5_556
Zn1 Pr4 Sn1 95.46(5) 1_556 5_556
Sn1 Pr4 Sn1 84.54(5) 5 5_556
Sn1 Pr4 Sn1 95.46(5) 1_556 5_556
Zn1 Pr4 Sn1 0.00(5) 5_556 5_556
Zn4 Pr4 Sn1 93.39(4) 7_565 .
Zn4 Pr4 Sn1 86.61(4) 3_546 .
Zn1 Pr4 Sn1 95.46(5) 5 .
Zn1 Pr4 Sn1 84.54(5) 1_556 .
Sn1 Pr4 Sn1 95.46(5) 5 .
Sn1 Pr4 Sn1 84.54(5) 1_556 .
Zn1 Pr4 Sn1 180.0 5_556 .
Sn1 Pr4 Sn1 180.0 5_556 .
Zn4 Pr4 Zn7 134.88(3) 7_565 .
Zn4 Pr4 Zn7 45.12(3) 3_546 .
Zn1 Pr4 Zn7 79.19(4) 5 .
Zn1 Pr4 Zn7 100.81(4) 1_556 .
Sn1 Pr4 Zn7 79.19(4) 5 .
Sn1 Pr4 Zn7 100.81(4) 1_556 .
Zn1 Pr4 Zn7 133.39(4) 5_556 .
Sn1 Pr4 Zn7 133.39(4) 5_556 .
Sn1 Pr4 Zn7 46.62(4) . .
Zn4 Pr4 Zn7 45.12(3) 7_565 5
Zn4 Pr4 Zn7 134.88(3) 3_546 5
Zn1 Pr4 Zn7 46.61(4) 5 5
Zn1 Pr4 Zn7 133.39(4) 1_556 5
Sn1 Pr4 Zn7 46.61(4) 5 5
Sn1 Pr4 Zn7 133.39(4) 1_556 5
Zn1 Pr4 Zn7 100.81(4) 5_556 5
Sn1 Pr4 Zn7 100.81(4) 5_556 5
Sn1 Pr4 Zn7 79.19(4) . 5
Zn7 Pr4 Zn7 98.91(6) . 5
Zn10 Sn1 Zn7 127.58(7) 7_565 .
Zn10 Sn1 Zn6 126.73(7) 7_565 .
Zn7 Sn1 Zn6 105.69(7) . .
Zn10 Sn1 Pr2 71.59(4) 7_565 7_565
Zn7 Sn1 Pr2 135.71(3) . 7_565
Zn6 Sn1 Pr2 70.11(4) . 7_565
Zn10 Sn1 Pr2 71.59(4) 7_565 7_564
Zn7 Sn1 Pr2 135.71(3) . 7_564
Zn6 Sn1 Pr2 70.11(4) . 7_564
Pr2 Sn1 Pr2 85.93(5) 7_565 7_564
Zn10 Sn1 Pr1 137.27(3) 7_565 1_554
Zn7 Sn1 Pr1 63.13(4) . 1_554
Zn6 Sn1 Pr1 64.19(4) . 1_554
Pr2 Sn1 Pr1 134.24(5) 7_565 1_554
Pr2 Sn1 Pr1 76.87(4) 7_564 1_554
Zn10 Sn1 Pr1 137.27(3) 7_565 .
Zn7 Sn1 Pr1 63.13(4) . .
Zn6 Sn1 Pr1 64.19(4) . .
Pr2 Sn1 Pr1 76.87(4) 7_565 .
Pr2 Sn1 Pr1 134.24(5) 7_564 .
Pr1 Sn1 Pr1 85.45(5) 1_554 .
Zn10 Sn1 Pr4 72.91(4) 7_565 1_554
Zn7 Sn1 Pr4 68.96(4) . 1_554
Zn6 Sn1 Pr4 136.06(3) . 1_554
Pr2 Sn1 Pr4 144.48(4) 7_565 1_554
Pr2 Sn1 Pr4 84.09(4) 7_564 1_554
Pr1 Sn1 Pr4 75.89(3) 1_554 1_554
Pr1 Sn1 Pr4 131.98(4) . 1_554
Zn10 Sn1 Pr4 72.91(4) 7_565 .
Zn7 Sn1 Pr4 68.96(4) . .
Zn6 Sn1 Pr4 136.06(3) . .
Pr2 Sn1 Pr4 84.09(4) 7_565 .
Pr2 Sn1 Pr4 144.48(4) 7_564 .
Pr1 Sn1 Pr4 131.98(4) 1_554 .
Pr1 Sn1 Pr4 75.89(3) . .
Pr4 Sn1 Pr4 84.54(5) 1_554 .
Zn6 Zn2 Zn6 121.72(12) 1_556 .
Zn6 Zn2 Zn12 116.96(6) 1_556 .
Zn6 Zn2 Zn12 116.96(6) . .
Zn6 Zn2 Zn3 86.95(7) 1_556 .
Zn6 Zn2 Zn3 86.95(7) . .
Zn12 Zn2 Zn3 117.68(9) . .
Zn6 Zn2 Zn11 145.07(10) 1_556 7_565
Zn6 Zn2 Zn11 57.58(6) . 7_565
Zn12 Zn2 Zn11 61.62(5) . 7_565
Zn3 Zn2 Zn11 125.99(5) . 7_565
Zn6 Zn2 Zn11 57.58(6) 1_556 7_566
Zn6 Zn2 Zn11 145.07(10) . 7_566
Zn12 Zn2 Zn11 61.62(5) . 7_566
Zn3 Zn2 Zn11 125.99(5) . 7_566
Zn11 Zn2 Zn11 101.83(9) 7_565 7_566
Zn6 Zn2 Pr3 67.19(6) 1_556 1_556
Zn6 Zn2 Pr3 150.57(9) . 1_556
Zn12 Zn2 Pr3 73.42(5) . 1_556
Zn3 Zn2 Pr3 64.71(5) . 1_556
Zn11 Zn2 Pr3 133.27(9) 7_565 1_556
Zn11 Zn2 Pr3 64.34(5) 7_566 1_556
Zn6 Zn2 Pr3 150.57(9) 1_556 .
Zn6 Zn2 Pr3 67.20(6) . .
Zn12 Zn2 Pr3 73.42(5) . .
Zn3 Zn2 Pr3 64.71(5) . .
Zn11 Zn2 Pr3 64.34(5) 7_565 .
Zn11 Zn2 Pr3 133.27(9) 7_566 .
Pr3 Zn2 Pr3 92.18(7) 1_556 .
Zn6 Zn2 Pr2 73.77(6) 1_556 7_565
Zn6 Zn2 Pr2 73.77(6) . 7_565
Zn12 Zn2 Pr2 103.63(7) . 7_565
Zn3 Zn2 Pr2 138.69(9) . 7_565
Zn11 Zn2 Pr2 73.11(6) 7_565 7_565
Zn11 Zn2 Pr2 73.11(6) 7_566 7_565
Pr3 Zn2 Pr2 132.96(4) 1_556 7_565
Pr3 Zn2 Pr2 132.96(4) . 7_565
Zn6 Zn2 Pr1 63.11(6) 1_556 .
Zn6 Zn2 Pr1 63.11(6) . .
Zn12 Zn2 Pr1 179.63(8) . .
Zn3 Zn2 Pr1 61.95(6) . .
Zn11 Zn2 Pr1 118.56(6) 7_565 .
Zn11 Zn2 Pr1 118.56(6) 7_566 .
Pr3 Zn2 Pr1 106.33(5) 1_556 .
Pr3 Zn2 Pr1 106.33(5) . .
Pr2 Zn2 Pr1 76.74(5) 7_565 .
Zn4 Zn3 Zn8 116.47(6) . .
Zn4 Zn3 Zn8 116.47(6) . 1_556
Zn8 Zn3 Zn8 121.28(11) . 1_556
Zn4 Zn3 Zn2 105.78(9) . .
Zn8 Zn3 Zn2 94.31(7) . .
Zn8 Zn3 Zn2 94.31(7) 1_556 .
Zn4 Zn3 Zn10 63.13(6) . 1_556
Zn8 Zn3 Zn10 140.82(10) . 1_556
Zn8 Zn3 Zn10 56.00(6) 1_556 1_556
Zn2 Zn3 Zn10 124.31(6) . 1_556
Zn4 Zn3 Zn10 63.12(6) . .
Zn8 Zn3 Zn10 56.01(6) . .
Zn8 Zn3 Zn10 140.82(10) 1_556 .
Zn2 Zn3 Zn10 124.31(6) . .
Zn10 Zn3 Zn10 99.90(9) 1_556 .
Zn4 Zn3 Pr2 104.82(8) . .
Zn8 Zn3 Pr2 71.86(6) . .
Zn8 Zn3 Pr2 71.85(6) 1_556 .
Zn2 Zn3 Pr2 149.39(9) . .
Zn10 Zn3 Pr2 70.91(6) 1_556 .
Zn10 Zn3 Pr2 70.91(6) . .
Zn4 Zn3 Pr3 66.43(5) . 1_556
Zn8 Zn3 Pr3 156.60(9) . 1_556
Zn8 Zn3 Pr3 70.95(5) 1_556 1_556
Zn2 Zn3 Pr3 63.60(5) . 1_556
Zn10 Zn3 Pr3 62.37(5) 1_556 1_556
Zn10 Zn3 Pr3 128.97(8) . 1_556
Pr2 Zn3 Pr3 131.16(4) . 1_556
Zn4 Zn3 Pr3 66.43(5) . .
Zn8 Zn3 Pr3 70.95(5) . .
Zn8 Zn3 Pr3 156.60(9) 1_556 .
Zn2 Zn3 Pr3 63.60(5) . .
Zn10 Zn3 Pr3 128.97(8) 1_556 .
Zn10 Zn3 Pr3 62.37(5) . .
Pr2 Zn3 Pr3 131.16(4) . .
Pr3 Zn3 Pr3 91.09(7) 1_556 .
Zn4 Zn3 Pr1 175.67(9) . .
Zn8 Zn3 Pr1 64.59(6) . .
Zn8 Zn3 Pr1 64.59(6) 1_556 .
Zn2 Zn3 Pr1 69.88(7) . .
Zn10 Zn3 Pr1 119.03(6) 1_556 .
Zn10 Zn3 Pr1 119.03(6) . .
Pr2 Zn3 Pr1 79.51(5) . .
Pr3 Zn3 Pr1 110.81(5) 1_556 .
Pr3 Zn3 Pr1 110.81(5) . .
Zn3 Zn4 Zn7 117.12(6) . 3_556
Zn3 Zn4 Zn7 117.12(6) . 3
Zn7 Zn4 Zn7 123.46(12) 3_556 3
Zn3 Zn4 Zn5 104.31(9) . 3_556
Zn7 Zn4 Zn5 90.68(7) 3_556 3_556
Zn7 Zn4 Zn5 90.68(7) 3 3_556
Zn3 Zn4 Zn10 65.16(6) . .
Zn7 Zn4 Zn10 144.84(10) 3_556 .
Zn7 Zn4 Zn10 56.34(6) 3 .
Zn5 Zn4 Zn10 123.73(6) 3_556 .
Zn3 Zn4 Zn10 65.16(6) . 1_556
Zn7 Zn4 Zn10 56.34(6) 3_556 1_556
Zn7 Zn4 Zn10 144.84(10) 3 1_556
Zn5 Zn4 Zn10 123.73(6) 3_556 1_556
Zn10 Zn4 Zn10 102.29(10) . 1_556
Zn3 Zn4 Pr4 110.51(8) . 3_556
Zn7 Zn4 Pr4 73.74(7) 3_556 3_556
Zn7 Zn4 Pr4 73.74(7) 3 3_556
Zn5 Zn4 Pr4 145.18(9) 3_556 3_556
Zn10 Zn4 Pr4 73.19(6) . 3_556
Zn10 Zn4 Pr4 73.19(6) 1_556 3_556
Zn3 Zn4 Pr3 66.07(5) . .
Zn7 Zn4 Pr3 152.31(9) 3_556 .
Zn7 Zn4 Pr3 68.39(6) 3 .
Zn5 Zn4 Pr3 62.91(5) 3_556 .
Zn10 Zn4 Pr3 62.77(5) . .
Zn10 Zn4 Pr3 130.62(8) 1_556 .
Pr4 Zn4 Pr3 132.78(4) 3_556 .
Zn3 Zn4 Pr3 66.07(5) . 1_556
Zn7 Zn4 Pr3 68.39(6) 3_556 1_556
Zn7 Zn4 Pr3 152.31(9) 3 1_556
Zn5 Zn4 Pr3 62.91(5) 3_556 1_556
Zn10 Zn4 Pr3 130.62(8) . 1_556
Zn10 Zn4 Pr3 62.77(5) 1_556 1_556
Pr4 Zn4 Pr3 132.78(4) 3_556 1_556
Pr3 Zn4 Pr3 90.76(7) . 1_556
Zn3 Zn4 Pr1 170.82(9) . 3_556
Zn7 Zn4 Pr1 64.56(6) 3_556 3_556
Zn7 Zn4 Pr1 64.56(6) 3 3_556
Zn5 Zn4 Pr1 66.51(6) 3_556 3_556
Zn10 Zn4 Pr1 119.28(6) . 3_556
Zn10 Zn4 Pr1 119.28(6) 1_556 3_556
Pr4 Zn4 Pr1 78.67(5) 3_556 3_556
Pr3 Zn4 Pr1 107.99(5) . 3_556
Pr3 Zn4 Pr1 108.00(5) 1_556 3_556
Zn9 Zn5 Zn9 120.03(11) . 1_556
Zn9 Zn5 Zn12 116.82(6) . 3_546
Zn9 Zn5 Zn12 116.82(6) 1_556 3_546
Zn9 Zn5 Zn4 89.29(7) . 3_546
Zn9 Zn5 Zn4 89.29(7) 1_556 3_546
Zn12 Zn5 Zn4 116.90(8) 3_546 3_546
Zn9 Zn5 Zn11 56.85(6) . .
Zn9 Zn5 Zn11 143.11(10) 1_556 .
Zn12 Zn5 Zn11 61.57(5) 3_546 .
Zn4 Zn5 Zn11 125.59(5) 3_546 .
Zn9 Zn5 Zn11 143.11(10) . 1_556
Zn9 Zn5 Zn11 56.85(6) 1_556 1_556
Zn12 Zn5 Zn11 61.57(5) 3_546 1_556
Zn4 Zn5 Zn11 125.59(5) 3_546 1_556
Zn11 Zn5 Zn11 102.04(10) . 1_556
Zn9 Zn5 Pr3 68.95(5) . 3_545
Zn9 Zn5 Pr3 152.80(9) 1_556 3_545
Zn12 Zn5 Pr3 73.31(5) 3_546 3_545
Zn4 Zn5 Pr3 64.36(5) 3_546 3_545
Zn11 Zn5 Pr3 64.04(5) . 3_545
Zn11 Zn5 Pr3 133.08(8) 1_556 3_545
Zn9 Zn5 Pr3 152.80(9) . 3_546
Zn9 Zn5 Pr3 68.95(5) 1_556 3_546
Zn12 Zn5 Pr3 73.31(5) 3_546 3_546
Zn4 Zn5 Pr3 64.36(5) 3_546 3_546
Zn11 Zn5 Pr3 133.08(8) . 3_546
Zn11 Zn5 Pr3 64.04(5) 1_556 3_546
Pr3 Zn5 Pr3 92.24(7) 3_545 3_546
Zn9 Zn5 Pr2 72.11(6) . .
Zn9 Zn5 Pr2 72.11(6) 1_556 .
Zn12 Zn5 Pr2 102.45(7) 3_546 .
Zn4 Zn5 Pr2 140.65(9) 3_546 .
Zn11 Zn5 Pr2 72.62(6) . .
Zn11 Zn5 Pr2 72.62(6) 1_556 .
Pr3 Zn5 Pr2 132.69(4) 3_545 .
Pr3 Zn5 Pr2 132.69(4) 3_546 .
Zn9 Zn5 Pr1 62.96(6) . .
Zn9 Zn5 Pr1 62.96(6) 1_556 .
Zn12 Zn5 Pr1 179.06(8) 3_546 .
Zn4 Zn5 Pr1 64.04(6) 3_546 .
Zn11 Zn5 Pr1 117.99(6) . .
Zn11 Zn5 Pr1 117.99(6) 1_556 .
Pr3 Zn5 Pr1 107.30(5) 3_545 .
Pr3 Zn5 Pr1 107.30(5) 3_546 .
Pr2 Zn5 Pr1 76.61(5) . .
Zn2 Zn6 Zn2 121.72(12) 1_554 .
Zn2 Zn6 Zn11 67.33(6) 1_554 7_565
Zn2 Zn6 Zn11 67.33(6) . 7_565
Zn2 Zn6 Sn1 116.39(6) 1_554 .
Zn2 Zn6 Sn1 116.40(6) . .
Zn11 Zn6 Sn1 118.24(9) 7_565 .
Zn2 Zn6 Zn8 93.09(7) 1_554 .
Zn2 Zn6 Zn8 93.09(7) . .
Zn11 Zn6 Zn8 134.03(10) 7_565 .
Sn1 Zn6 Zn8 107.74(8) . .
Zn2 Zn6 Pr3 64.62(6) 1_554 .
Zn2 Zn6 Pr3 64.62(6) . .
Zn11 Zn6 Pr3 66.02(6) 7_565 .
Sn1 Zn6 Pr3 175.75(8) . .
Zn8 Zn6 Pr3 68.01(6) . .
Zn2 Zn6 Pr1 71.70(6) 1_554 1_554
Zn2 Zn6 Pr1 154.10(9) . 1_554
Zn11 Zn6 Pr1 135.82(3) 7_565 1_554
Sn1 Zn6 Pr1 67.19(4) . 1_554
Zn8 Zn6 Pr1 62.68(5) . 1_554
Pr3 Zn6 Pr1 109.98(5) . 1_554
Zn2 Zn6 Pr1 154.10(9) 1_554 .
Zn2 Zn6 Pr1 71.70(6) . .
Zn11 Zn6 Pr1 135.82(3) 7_565 .
Sn1 Zn6 Pr1 67.19(4) . .
Zn8 Zn6 Pr1 62.68(5) . .
Pr3 Zn6 Pr1 109.97(5) . .
Pr1 Zn6 Pr1 88.01(7) 1_554 .
Zn2 Zn6 Pr2 60.96(6) 1_554 7_564
Zn2 Zn6 Pr2 130.06(8) . 7_564
Zn11 Zn6 Pr2 70.91(5) 7_565 7_564
Sn1 Zn6 Pr2 63.09(4) . 7_564
Zn8 Zn6 Pr2 136.31(4) . 7_564
Pr3 Zn6 Pr2 119.80(5) . 7_564
Pr1 Zn6 Pr2 75.39(4) 1_554 7_564
Pr1 Zn6 Pr2 130.22(7) . 7_564
Zn2 Zn6 Pr2 130.06(8) 1_554 7_565
Zn2 Zn6 Pr2 60.96(6) . 7_565
Zn11 Zn6 Pr2 70.91(5) 7_565 7_565
Sn1 Zn6 Pr2 63.09(4) . 7_565
Zn8 Zn6 Pr2 136.31(4) . 7_565
Pr3 Zn6 Pr2 119.80(5) . 7_565
Pr1 Zn6 Pr2 130.22(7) 1_554 7_565
Pr1 Zn6 Pr2 75.39(4) . 7_565
Pr2 Zn6 Pr2 80.52(6) 7_564 7_565
Zn4 Zn7 Zn4 123.46(12) 3_545 3_546
Zn4 Zn7 Zn10 68.37(6) 3_545 3_545
Zn4 Zn7 Zn10 68.37(6) 3_546 3_545
Zn4 Zn7 Sn1 116.40(6) 3_545 .
Zn4 Zn7 Sn1 116.40(6) 3_546 .
Zn10 Zn7 Sn1 120.95(9) 3_545 .
Zn4 Zn7 Zn9 90.18(7) 3_545 .
Zn4 Zn7 Zn9 90.18(7) 3_546 .
Zn10 Zn7 Zn9 129.29(10) 3_545 .
Sn1 Zn7 Zn9 109.76(8) . .
Zn4 Zn7 Pr1 152.36(9) 3_545 .
Zn4 Zn7 Pr1 69.14(6) 3_546 .
Zn10 Zn7 Pr1 135.16(3) 3_545 .
Sn1 Zn7 Pr1 67.98(4) . .
Zn9 Zn7 Pr1 63.92(5) . .
Zn4 Zn7 Pr1 69.14(6) 3_545 1_554
Zn4 Zn7 Pr1 152.36(9) 3_546 1_554
Zn10 Zn7 Pr1 135.16(3) 3_545 1_554
Sn1 Zn7 Pr1 67.98(4) . 1_554
Zn9 Zn7 Pr1 63.92(5) . 1_554
Pr1 Zn7 Pr1 89.67(6) . 1_554
Zn4 Zn7 Pr3 64.68(6) 3_545 3_545
Zn4 Zn7 Pr3 64.68(6) 3_546 3_545
Zn10 Zn7 Pr3 64.35(6) 3_545 3_545
Sn1 Zn7 Pr3 174.70(8) . 3_545
Zn9 Zn7 Pr3 64.93(6) . 3_545
Pr1 Zn7 Pr3 108.52(5) . 3_545
Pr1 Zn7 Pr3 108.52(5) 1_554 3_545
Zn4 Zn7 Pr4 61.15(6) 3_545 1_554
Zn4 Zn7 Pr4 131.49(9) 3_546 1_554
Zn10 Zn7 Pr4 71.68(5) 3_545 1_554
Sn1 Zn7 Pr4 64.42(4) . 1_554
Zn9 Zn7 Pr4 137.26(3) . 1_554
Pr1 Zn7 Pr4 132.29(7) . 1_554
Pr1 Zn7 Pr4 75.89(4) 1_554 1_554
Pr3 Zn7 Pr4 119.19(5) 3_545 1_554
Zn4 Zn7 Pr4 131.49(9) 3_545 .
Zn4 Zn7 Pr4 61.15(6) 3_546 .
Zn10 Zn7 Pr4 71.68(5) 3_545 .
Sn1 Zn7 Pr4 64.42(4) . .
Zn9 Zn7 Pr4 137.26(3) . .
Pr1 Zn7 Pr4 75.89(4) . .
Pr1 Zn7 Pr4 132.29(7) 1_554 .
Pr3 Zn7 Pr4 119.19(5) 3_545 .
Pr4 Zn7 Pr4 81.09(6) 1_554 .
Zn9 Zn8 Zn3 118.76(6) . .
Zn9 Zn8 Zn3 118.76(6) . 1_554
Zn3 Zn8 Zn3 121.28(11) . 1_554
Zn9 Zn8 Zn10 126.02(10) . .
Zn3 Zn8 Zn10 68.95(6) . .
Zn3 Zn8 Zn10 68.95(6) 1_554 .
Zn9 Zn8 Zn6 110.00(9) . .
Zn3 Zn8 Zn6 85.65(7) . .
Zn3 Zn8 Zn6 85.65(7) 1_554 .
Zn10 Zn8 Zn6 123.99(10) . .
Zn9 Zn8 Pr1 66.92(5) . .
Zn3 Zn8 Pr1 67.85(6) . .
Zn3 Zn8 Pr1 149.79(9) 1_554 .
Zn10 Zn8 Pr1 134.56(3) . .
Zn6 Zn8 Pr1 65.59(5) . .
Zn9 Zn8 Pr1 66.92(5) . 1_554
Zn3 Zn8 Pr1 149.79(9) . 1_554
Zn3 Zn8 Pr1 67.85(6) 1_554 1_554
Zn10 Zn8 Pr1 134.56(3) . 1_554
Zn6 Zn8 Pr1 65.59(5) . 1_554
Pr1 Zn8 Pr1 90.80(7) . 1_554
Zn9 Zn8 Pr3 171.57(9) . .
Zn3 Zn8 Pr3 62.48(6) . .
Zn3 Zn8 Pr3 62.48(6) 1_554 .
Zn10 Zn8 Pr3 62.41(6) . .
Zn6 Zn8 Pr3 61.57(6) . .
Pr1 Zn8 Pr3 107.60(5) . .
Pr1 Zn8 Pr3 107.60(5) 1_554 .
Zn9 Zn8 Pr2 69.64(5) . .
Zn3 Zn8 Pr2 61.67(6) . .
Zn3 Zn8 Pr2 133.21(8) 1_554 .
Zn10 Zn8 Pr2 70.74(5) . .
Zn6 Zn8 Pr2 137.73(3) . .
Pr1 Zn8 Pr2 77.00(4) . .
Pr1 Zn8 Pr2 136.22(7) 1_554 .
Pr3 Zn8 Pr2 116.17(5) . .
Zn9 Zn8 Pr2 69.64(5) . 1_554
Zn3 Zn8 Pr2 133.20(8) . 1_554
Zn3 Zn8 Pr2 61.67(6) 1_554 1_554
Zn10 Zn8 Pr2 70.74(5) . 1_554
Zn6 Zn8 Pr2 137.73(3) . 1_554
Pr1 Zn8 Pr2 136.22(7) . 1_554
Pr1 Zn8 Pr2 77.00(4) 1_554 1_554
Pr3 Zn8 Pr2 116.17(5) . 1_554
Pr2 Zn8 Pr2 83.36(6) . 1_554
Zn8 Zn9 Zn5 118.64(6) . 1_554
Zn8 Zn9 Zn5 118.64(6) . .
Zn5 Zn9 Zn5 120.03(11) 1_554 .
Zn8 Zn9 Zn11 124.20(10) . .
Zn5 Zn9 Zn11 67.28(6) 1_554 .
Zn5 Zn9 Zn11 67.28(6) . .
Zn8 Zn9 Zn7 106.81(9) . .
Zn5 Zn9 Zn7 89.81(7) 1_554 .
Zn5 Zn9 Zn7 89.81(7) . .
Zn11 Zn9 Zn7 129.00(10) . .
Zn8 Zn9 Pr1 65.93(5) . .
Zn5 Zn9 Pr1 152.79(9) 1_554 .
Zn5 Zn9 Pr1 70.44(6) . .
Zn11 Zn9 Pr1 135.03(3) . .
Zn7 Zn9 Pr1 64.18(5) . .
Zn8 Zn9 Pr1 65.93(5) . 1_554
Zn5 Zn9 Pr1 70.43(6) 1_554 1_554
Zn5 Zn9 Pr1 152.79(9) . 1_554
Zn11 Zn9 Pr1 135.03(3) . 1_554
Zn7 Zn9 Pr1 64.18(5) . 1_554
Pr1 Zn9 Pr1 89.93(7) . 1_554
Zn8 Zn9 Pr3 171.19(9) . 3_545
Zn5 Zn9 Pr3 63.13(6) 1_554 3_545
Zn5 Zn9 Pr3 63.12(6) . 3_545
Zn11 Zn9 Pr3 64.62(6) . 3_545
Zn7 Zn9 Pr3 64.38(6) . 3_545
Pr1 Zn9 Pr3 108.33(5) . 3_545
Pr1 Zn9 Pr3 108.33(5) 1_554 3_545
Zn8 Zn9 Pr2 66.79(5) . .
Zn5 Zn9 Pr2 131.45(8) 1_554 .
Zn5 Zn9 Pr2 62.14(6) . .
Zn11 Zn9 Pr2 71.68(5) . .
Zn7 Zn9 Pr2 137.23(4) . .
Pr1 Zn9 Pr2 75.71(4) . .
Pr1 Zn9 Pr2 132.41(7) 1_554 .
Pr3 Zn9 Pr2 119.26(5) 3_545 .
Zn8 Zn9 Pr2 66.79(5) . 1_554
Zn5 Zn9 Pr2 62.14(6) 1_554 1_554
Zn5 Zn9 Pr2 131.45(8) . 1_554
Zn11 Zn9 Pr2 71.68(5) . 1_554
Zn7 Zn9 Pr2 137.23(4) . 1_554
Pr1 Zn9 Pr2 132.41(7) . 1_554
Pr1 Zn9 Pr2 75.71(4) 1_554 1_554
Pr3 Zn9 Pr2 119.26(5) 3_545 1_554
Pr2 Zn9 Pr2 81.37(6) . 1_554
Zn7 Zn10 Zn8 138.55(10) 3 .
Zn7 Zn10 Zn1 111.48(9) 3 7_665
Zn8 Zn10 Zn1 109.97(9) . 7_665
Zn7 Zn10 Sn1 111.48(9) 3 7_665
Zn8 Zn10 Sn1 109.97(9) . 7_665
Zn1 Zn10 Sn1 0.00(5) 7_665 7_665
Zn7 Zn10 Zn4 55.28(5) 3 1_554
Zn8 Zn10 Zn4 104.64(7) . 1_554
Zn1 Zn10 Zn4 116.95(6) 7_665 1_554
Sn1 Zn10 Zn4 116.95(6) 7_665 1_554
Zn7 Zn10 Zn4 55.28(5) 3 .
Zn8 Zn10 Zn4 104.64(7) . .
Zn1 Zn10 Zn4 116.95(6) 7_665 .
Sn1 Zn10 Zn4 116.95(6) 7_665 .
Zn4 Zn10 Zn4 102.30(10) 1_554 .
Zn7 Zn10 Zn3 103.62(7) 3 .
Zn8 Zn10 Zn3 55.05(5) . .
Zn1 Zn10 Zn3 118.11(6) 7_665 .
Sn1 Zn10 Zn3 118.11(6) 7_665 .
Zn4 Zn10 Zn3 124.94(9) 1_554 .
Zn4 Zn10 Zn3 51.72(6) . .
Zn7 Zn10 Zn3 103.62(7) 3 1_554
Zn8 Zn10 Zn3 55.05(5) . 1_554
Zn1 Zn10 Zn3 118.11(6) 7_665 1_554
Sn1 Zn10 Zn3 118.11(6) 7_665 1_554
Zn4 Zn10 Zn3 51.71(6) 1_554 1_554
Zn4 Zn10 Zn3 124.94(9) . 1_554
Zn3 Zn10 Zn3 99.90(9) . 1_554
Zn7 Zn10 Pr3 68.07(7) 3 .
Zn8 Zn10 Pr3 70.48(6) . .
Zn1 Zn10 Pr3 179.55(8) 7_665 .
Sn1 Zn10 Pr3 179.55(8) 7_665 .
Zn4 Zn10 Pr3 62.83(5) 1_554 .
Zn4 Zn10 Pr3 62.83(5) . .
Zn3 Zn10 Pr3 62.12(5) . .
Zn3 Zn10 Pr3 62.12(5) 1_554 .
Zn7 Zn10 Pr2 138.01(4) 3 1_554
Zn8 Zn10 Pr2 64.92(5) . 1_554
Zn1 Zn10 Pr2 62.65(4) 7_665 1_554
Sn1 Zn10 Pr2 62.65(4) 7_665 1_554
Zn4 Zn10 Pr2 88.82(5) 1_554 1_554
Zn4 Zn10 Pr2 166.68(7) . 1_554
Zn3 Zn10 Pr2 115.72(8) . 1_554
Zn3 Zn10 Pr2 57.12(5) 1_554 1_554
Pr3 Zn10 Pr2 117.66(5) . 1_554
Zn7 Zn10 Pr2 138.01(4) 3 .
Zn8 Zn10 Pr2 64.92(5) . .
Zn1 Zn10 Pr2 62.65(4) 7_665 .
Sn1 Zn10 Pr2 62.65(4) 7_665 .
Zn4 Zn10 Pr2 166.68(7) 1_554 .
Zn4 Zn10 Pr2 88.82(5) . .
Zn3 Zn10 Pr2 57.12(5) . .
Zn3 Zn10 Pr2 115.72(8) 1_554 .
Pr3 Zn10 Pr2 117.66(5) . .
Pr2 Zn10 Pr2 79.29(6) 1_554 .
Zn7 Zn10 Pr4 65.48(5) 3 3_556
Zn8 Zn10 Pr4 138.59(4) . 3_556
Zn1 Zn10 Pr4 62.29(4) 7_665 3_556
Sn1 Zn10 Pr4 62.29(4) 7_665 3_556
Zn4 Zn10 Pr4 115.04(7) 1_554 3_556
Zn4 Zn10 Pr4 56.83(5) . 3_556
Zn3 Zn10 Pr4 91.03(5) . 3_556
Zn3 Zn10 Pr4 166.33(7) 1_554 3_556
Pr3 Zn10 Pr4 117.39(5) . 3_556
Pr2 Zn10 Pr4 124.93(6) 1_554 3_556
Pr2 Zn10 Pr4 77.15(4) . 3_556
Zn9 Zn11 Zn6 114.85(10) . 7_665
Zn9 Zn11 Zn12 110.26(5) . 3_545
Zn6 Zn11 Zn12 108.69(6) 7_665 3_545
Zn9 Zn11 Zn12 110.26(5) . 3_546
Zn6 Zn11 Zn12 108.69(6) 7_665 3_546
Zn12 Zn11 Zn12 103.47(7) 3_545 3_546
Zn9 Zn11 Zn5 55.88(5) . .
Zn6 Zn11 Zn5 119.60(6) 7_665 .
Zn12 Zn11 Zn5 131.19(8) 3_545 .
Zn12 Zn11 Zn5 55.79(5) 3_546 .
Zn9 Zn11 Zn5 55.88(5) . 1_554
Zn6 Zn11 Zn5 119.60(6) 7_665 1_554
Zn12 Zn11 Zn5 55.79(5) 3_545 1_554
Zn12 Zn11 Zn5 131.19(8) 3_546 1_554
Zn5 Zn11 Zn5 102.04(10) . 1_554
Zn9 Zn11 Zn2 118.72(6) . 7_665
Zn6 Zn11 Zn2 55.09(5) 7_665 7_665
Zn12 Zn11 Zn2 130.74(8) 3_545 7_665
Zn12 Zn11 Zn2 55.51(5) 3_546 7_665
Zn5 Zn11 Zn2 77.43(6) . 7_665
Zn5 Zn11 Zn2 171.54(10) 1_554 7_665
Zn9 Zn11 Zn2 118.72(6) . 7_664
Zn6 Zn11 Zn2 55.09(5) 7_665 7_664
Zn12 Zn11 Zn2 55.51(5) 3_545 7_664
Zn12 Zn11 Zn2 130.74(8) 3_546 7_664
Zn5 Zn11 Zn2 171.54(10) . 7_664
Zn5 Zn11 Zn2 77.43(6) 1_554 7_664
Zn2 Zn11 Zn2 101.83(9) 7_665 7_664
Zn9 Zn11 Pr3 67.42(6) . 3_545
Zn6 Zn11 Pr3 177.73(9) 7_665 3_545
Zn12 Zn11 Pr3 70.05(4) 3_545 3_545
Zn12 Zn11 Pr3 70.05(4) 3_546 3_545
Zn5 Zn11 Pr3 61.43(5) . 3_545
Zn5 Zn11 Pr3 61.44(5) 1_554 3_545
Zn2 Zn11 Pr3 124.15(5) 7_665 3_545
Zn2 Zn11 Pr3 124.15(5) 7_664 3_545
Zn9 Zn11 Pr3 179.86(9) . 7_665
Zn6 Zn11 Pr3 65.01(6) 7_665 7_665
Zn12 Zn11 Pr3 69.82(4) 3_545 7_665
Zn12 Zn11 Pr3 69.82(4) 3_546 7_665
Zn5 Zn11 Pr3 124.17(5) . 7_665
Zn5 Zn11 Pr3 124.17(5) 1_554 7_665
Zn2 Zn11 Pr3 61.22(5) 7_665 7_665
Zn2 Zn11 Pr3 61.22(5) 7_664 7_665
Pr3 Zn11 Pr3 112.72(6) 3_545 7_665
Zn9 Zn11 Pr2 64.79(5) . .
Zn6 Zn11 Pr2 65.30(5) 7_665 .
Zn12 Zn11 Pr2 166.66(5) 3_545 .
Zn12 Zn11 Pr2 89.85(4) 3_546 .
Zn5 Zn11 Pr2 57.67(5) . .
Zn5 Zn11 Pr2 115.55(8) 1_554 .
Zn2 Zn11 Pr2 56.90(5) 7_665 .
Zn2 Zn11 Pr2 114.74(8) 7_664 .
Pr3 Zn11 Pr2 116.34(5) 3_545 .
Pr3 Zn11 Pr2 115.11(5) 7_665 .
Zn9 Zn11 Pr2 64.79(5) . 1_554
Zn6 Zn11 Pr2 65.30(5) 7_665 1_554
Zn12 Zn11 Pr2 89.85(4) 3_545 1_554
Zn12 Zn11 Pr2 166.66(5) 3_546 1_554
Zn5 Zn11 Pr2 115.55(8) . 1_554
Zn5 Zn11 Pr2 57.67(5) 1_554 1_554
Zn2 Zn11 Pr2 114.74(8) 7_665 1_554
Zn2 Zn11 Pr2 56.90(5) 7_664 1_554
Pr3 Zn11 Pr2 116.34(5) 3_545 1_554
Pr3 Zn11 Pr2 115.11(5) 7_665 1_554
Pr2 Zn11 Pr2 76.83(6) . 1_554
Zn2 Zn12 Zn2 180.00(9) . 5_566
Zn2 Zn12 Zn5 84.67(6) . 7_565
Zn2 Zn12 Zn5 95.33(6) 5_566 7_565
Zn2 Zn12 Zn5 95.33(6) . 3_556
Zn2 Zn12 Zn5 84.67(6) 5_566 3_556
Zn5 Zn12 Zn5 180.00(7) 7_565 3_556
Zn2 Zn12 Zn11 62.87(4) . 7_565
Zn2 Zn12 Zn11 117.13(4) 5_566 7_565
Zn5 Zn12 Zn11 62.64(4) 7_565 7_565
Zn5 Zn12 Zn11 117.36(4) 3_556 7_565
Zn2 Zn12 Zn11 117.13(4) . 3_556
Zn2 Zn12 Zn11 62.87(4) 5_566 3_556
Zn5 Zn12 Zn11 117.36(4) 7_565 3_556
Zn5 Zn12 Zn11 62.64(4) 3_556 3_556
Zn11 Zn12 Zn11 180.00(7) 7_565 3_556
Zn2 Zn12 Zn11 62.87(4) . 7_566
Zn2 Zn12 Zn11 117.13(4) 5_566 7_566
Zn5 Zn12 Zn11 62.64(4) 7_565 7_566
Zn5 Zn12 Zn11 117.36(4) 3_556 7_566
Zn11 Zn12 Zn11 103.47(7) 7_565 7_566
Zn11 Zn12 Zn11 76.53(7) 3_556 7_566
Zn2 Zn12 Zn11 117.13(4) . 3
Zn2 Zn12 Zn11 62.87(4) 5_566 3
Zn5 Zn12 Zn11 117.36(4) 7_565 3
Zn5 Zn12 Zn11 62.64(4) 3_556 3
Zn11 Zn12 Zn11 76.53(7) 7_565 3
Zn11 Zn12 Zn11 103.47(7) 3_556 3
Zn11 Zn12 Zn11 180.00(7) 7_566 3
Zn2 Zn12 Pr3 120.93(3) . 5_565
Zn2 Zn12 Pr3 59.07(3) 5_566 5_565
Zn5 Zn12 Pr3 58.97(3) 7_565 5_565
Zn5 Zn12 Pr3 121.03(3) 3_556 5_565
Zn11 Zn12 Pr3 59.41(5) 7_565 5_565
Zn11 Zn12 Pr3 120.59(5) 3_556 5_565
Zn11 Zn12 Pr3 120.24(5) 7_566 5_565
Zn11 Zn12 Pr3 59.76(5) 3 5_565
Zn2 Zn12 Pr3 59.07(3) . 1_556
Zn2 Zn12 Pr3 120.93(3) 5_566 1_556
Zn5 Zn12 Pr3 121.03(3) 7_565 1_556
Zn5 Zn12 Pr3 58.97(3) 3_556 1_556
Zn11 Zn12 Pr3 120.59(5) 7_565 1_556
Zn11 Zn12 Pr3 59.41(5) 3_556 1_556
Zn11 Zn12 Pr3 59.76(5) 7_566 1_556
Zn11 Zn12 Pr3 120.24(5) 3 1_556
Pr3 Zn12 Pr3 180.0 5_565 1_556
Zn2 Zn12 Pr3 120.93(3) . 5_566
Zn2 Zn12 Pr3 59.07(3) 5_566 5_566
Zn5 Zn12 Pr3 58.97(3) 7_565 5_566
Zn5 Zn12 Pr3 121.03(3) 3_556 5_566
Zn11 Zn12 Pr3 120.24(5) 7_565 5_566
Zn11 Zn12 Pr3 59.76(5) 3_556 5_566
Zn11 Zn12 Pr3 59.41(5) 7_566 5_566
Zn11 Zn12 Pr3 120.59(5) 3 5_566
Pr3 Zn12 Pr3 80.30(4) 5_565 5_566
Pr3 Zn12 Pr3 99.70(4) 1_556 5_566
Zn2 Zn12 Pr3 59.07(3) . .
Zn2 Zn12 Pr3 120.93(3) 5_566 .
Zn5 Zn12 Pr3 121.03(3) 7_565 .
Zn5 Zn12 Pr3 58.97(3) 3_556 .
Zn11 Zn12 Pr3 59.76(5) 7_565 .
Zn11 Zn12 Pr3 120.24(5) 3_556 .
Zn11 Zn12 Pr3 120.59(5) 7_566 .
Zn11 Zn12 Pr3 59.41(5) 3 .
Pr3 Zn12 Pr3 99.70(4) 5_565 .
Pr3 Zn12 Pr3 80.30(4) 1_556 .
Pr3 Zn12 Pr3 180.0 5_566 .

loop_
_geom_bond_atom_site_label_1
_geom_bond_atom_site_label_2
_geom_bond_distance
_geom_bond_site_symmetry_2
Pr1 Zn8 3.1466(18) 1_556
Pr1 Zn8 3.1466(18) .
Pr1 Zn9 3.1705(18) 1_556
Pr1 Zn9 3.1705(18) .
Pr1 Zn7 3.1777(18) 1_556
Pr1 Zn7 3.1777(18) .
Pr1 Zn6 3.2251(19) .
Pr1 Zn6 3.2252(19) 1_556
Pr1 Zn3 3.227(2) .
Pr1 Zn4 3.288(2) 3_546
Pr1 Zn1 3.3024(15) 1_556
Pr1 Sn1 3.3024(15) 1_556
Pr2 Zn3 3.121(2) .
Pr2 Zn2 3.157(2) 7_665
Pr2 Zn5 3.193(2) .
Pr2 Zn1 3.2876(15) 7_666
Pr2 Sn1 3.2876(15) 7_666
Pr2 Zn1 3.2876(15) 7_665
Pr2 Sn1 3.2876(15) 7_665
Pr2 Zn8 3.3693(18) 1_556
Pr2 Zn8 3.3693(18) .
Pr2 Zn9 3.4369(19) 1_556
Pr2 Zn9 3.4369(19) .
Pr2 Zn6 3.467(2) 7_666
Pr3 Zn5 3.1085(19) 3_556
Pr3 Zn5 3.1085(19) 3
Pr3 Zn2 3.1099(19) .
Pr3 Zn2 3.1099(19) 1_554
Pr3 Zn3 3.1390(19) 1_554
Pr3 Zn3 3.1390(19) .
Pr3 Zn10 3.146(2) .
Pr3 Zn4 3.1477(19) 1_554
Pr3 Zn4 3.1477(19) .
Pr3 Zn6 3.173(2) .
Pr3 Zn11 3.182(2) 3
Pr3 Zn11 3.198(2) 7_565
Pr4 Zn4 3.145(2) 7_565
Pr4 Zn4 3.145(2) 3_546
Pr4 Zn1 3.3310(13) 5
Pr4 Zn1 3.3310(13) 1_556
Pr4 Sn1 3.3310(13) 5
Pr4 Sn1 3.3310(13) 1_556
Pr4 Zn1 3.3310(13) 5_556
Pr4 Sn1 3.3310(13) 5_556
Pr4 Sn1 3.3311(13) .
Pr4 Zn7 3.4467(18) .
Pr4 Zn7 3.4467(18) 5
Sn1 Zn10 2.651(2) 7_565
Sn1 Zn7 2.684(2) .
Sn1 Zn6 2.688(2) .
Sn1 Pr2 3.2875(15) 7_565
Sn1 Pr2 3.2875(15) 7_564
Sn1 Pr1 3.3024(15) 1_554
Sn1 Pr4 3.3311(13) 1_554
Zn2 Zn6 2.5652(19) 1_556
Zn2 Zn6 2.5653(19) .
Zn2 Zn12 2.673(2) .
Zn2 Zn3 2.724(3) .
Zn2 Zn11 2.887(2) 7_565
Zn2 Zn11 2.887(2) 7_566
Zn2 Pr3 3.1099(19) 1_556
Zn2 Pr2 3.157(2) 7_565
Zn3 Zn4 2.532(3) .
Zn3 Zn8 2.5708(19) .
Zn3 Zn8 2.5708(19) 1_556
Zn3 Zn10 2.927(2) 1_556
Zn3 Zn10 2.927(2) .
Zn3 Pr3 3.1390(19) 1_556
Zn4 Zn7 2.5440(19) 3_556
Zn4 Zn7 2.5440(19) 3
Zn4 Zn5 2.779(3) 3_556
Zn4 Zn10 2.877(2) .
Zn4 Zn10 2.877(2) 1_556
Zn4 Pr4 3.145(2) 3_556
Zn4 Pr3 3.1477(19) 1_556
Zn4 Pr1 3.288(2) 3_556
Zn5 Zn9 2.5867(19) .
Zn5 Zn9 2.5868(19) 1_556
Zn5 Zn12 2.684(2) 3_546
Zn5 Zn4 2.779(3) 3_546
Zn5 Zn11 2.882(2) .
Zn5 Zn11 2.882(2) 1_556
Zn5 Pr3 3.1085(19) 3_545
Zn5 Pr3 3.1085(19) 3_546
Zn6 Zn2 2.5652(19) 1_554
Zn6 Zn11 2.641(3) 7_565
Zn6 Zn8 2.781(3) .
Zn6 Pr1 3.2251(19) 1_554
Zn6 Pr2 3.467(2) 7_564
Zn6 Pr2 3.467(2) 7_565
Zn7 Zn4 2.5440(19) 3_545
Zn7 Zn4 2.5440(19) 3_546
Zn7 Zn10 2.576(3) 3_545
Zn7 Zn9 2.778(3) .
Zn7 Pr1 3.1777(18) 1_554
Zn7 Pr3 3.237(2) 3_545
Zn7 Pr4 3.4467(18) 1_554
Zn8 Zn9 2.527(3) .
Zn8 Zn3 2.5708(19) 1_554
Zn8 Zn10 2.600(3) .
Zn8 Pr1 3.1467(18) 1_554
Zn8 Pr2 3.3693(19) 1_554
Zn9 Zn5 2.5867(19) 1_554
Zn9 Zn11 2.616(3) .
Zn9 Pr1 3.1706(18) 1_554
Zn9 Pr3 3.252(2) 3_545
Zn9 Pr2 3.4369(19) 1_554
Zn10 Zn7 2.576(3) 3
Zn10 Zn1 2.651(2) 7_665
Zn10 Sn1 2.651(2) 7_665
Zn10 Zn4 2.877(2) 1_554
Zn10 Zn3 2.927(2) 1_554
Zn10 Pr2 3.512(2) 1_554
Zn10 Pr4 3.5965(18) 3_556
Zn11 Zn6 2.641(3) 7_665
Zn11 Zn12 2.8537(17) 3_545
Zn11 Zn12 2.8537(17) 3_546
Zn11 Zn5 2.882(2) 1_554
Zn11 Zn2 2.887(2) 7_665
Zn11 Zn2 2.887(2) 7_664
Zn11 Pr3 3.182(2) 3_545
Zn11 Pr3 3.198(2) 7_665
Zn11 Pr2 3.606(2) 1_554
Zn12 Zn2 2.674(2) 5_566
Zn12 Zn5 2.684(2) 7_565
Zn12 Zn5 2.684(2) 3_556
Zn12 Zn11 2.8537(17) 7_565
Zn12 Zn11 2.8537(17) 3_556
Zn12 Zn11 2.8537(17) 7_566
Zn12 Zn11 2.8537(17) 3
Zn12 Pr3 3.4749(12) 5_565
Zn12 Pr3 3.4749(12) 1_556
Zn12 Pr3 3.4749(12) 5_566
